data_1539784
loop_
_publ_author_name
'Chiragov, M.I.'
'Mamedov, Kh.S.'

_publ_section_title
;
 Crystal structure of the synthetic Na,La-silicate Na2LaSiO4(OH)
;
_journal_name_full
;
Uchenye Zapiski Azerbaidzhanskogo Gosudarstvennogo Universiteta
;
_journal_page_first 3
_journal_page_last 6
_journal_volume 4
_journal_year 1974
_chemical_formula_sum 'H La Na2 O5 Si'
_chemical_name_systematic 'Na2 La (Si O4) (O H)'
_space_group_IT_number 62
_symmetry_space_group_name_Hall '-P 2ac 2n'
_symmetry_space_group_name_H-M 'P n m a'
_cell_angle_alpha 90
_cell_angle_beta 90
_cell_angle_gamma 90
_cell_formula_units_Z 4
_cell_length_a 9.72
_cell_length_b 7.57
_cell_length_c 6.81
_cell_volume 501.083
_citation_journal_id_ASTM UZAZAU
_cod_data_source_file Chiragov_UZAZAU_1974_1724.cif
_cod_data_source_block H1La1Na2O5Si1
_cod_original_cell_volume 501.0826
_cod_original_formula_sum 'H1 La1 Na2 O5 Si1'
_cod_database_code 1539784

loop_
_symmetry_equiv_pos_as_xyz
x,y,z
-x+1/2,-y,z+1/2
x+1/2,-y+1/2,-z+1/2
-x,y+1/2,-z
-x,-y,-z
x-1/2,y,-z-1/2
-x-1/2,y-1/2,z-1/2
x,-y-1/2,z

loop_
_atom_site_label
_atom_site_type_symbol
_atom_site_fract_x
_atom_site_fract_y
_atom_site_fract_z
_atom_site_occupancy
_atom_site_U_iso_or_equiv
O3 O-2 0.264 0.25 0.354 1 0.0
Si1 Si+4 0.094 0.25 0.319 1 0.0
O4 O-2 0.22 0.25 0.795 1 0.0
O2 O-2 0.005 0.25 0.515 1 0.0
Na1 Na+1 0.335 0.025 0.136 1 0.0
La1 La+3 0.453 0.25 0.617 1 0.0
O1 O-2 0.064 0.073 0.189 1 0.0
